data_7703855
loop_
_publ_author_name
'Qin, Dan'
'Zhang, Tian-Jiao'
'Ma, Cheng-Bing'
'Yang, Guo-Yu'

_publ_section_title
;
 Two novel 3D borates: porous-layer and layer-pillar frameworks.
;
_journal_issue 12
_journal_name_full 'Dalton transactions (Cambridge, England : 2003)'
_journal_page_first 3824
_journal_page_last 3829
_journal_paper_doi 10.1039/c9dt03867a
_journal_volume 49
_journal_year 2020
_chemical_formula_sum 'Al4 B26 H8 Na14 O56'
_chemical_formula_weight 1614.90
_space_group_IT_number 15
_space_group_name_Hall '-C 2yc'
_space_group_name_H-M_alt 'C 1 2/c 1'
_symmetry_cell_setting monoclinic
_symmetry_space_group_name_H-M 'C 1 2/c 1'
_atom_sites_solution_hydrogens geom
_atom_sites_solution_primary direct
_atom_sites_solution_secondary difmap
_audit_creation_method SHELXL-97
_audit_update_record
;
2019-08-30 deposited with the CCDC.	2019-11-11 downloaded from the CCDC.
;
_cell_angle_alpha 90.00
_cell_angle_beta 93.982(7)
_cell_angle_gamma 90.00
_cell_formula_units_Z 2
_cell_length_a 9.9620(8)
_cell_length_b 8.4251(7)
_cell_length_c 26.509(2)
_cell_measurement_reflns_used 2057
_cell_measurement_temperature 293(2)
_cell_measurement_theta_max 29.5576
_cell_measurement_theta_min 3.0750
_cell_volume 2219.6(3)
_computing_cell_refinement 'Bruker FRAMBO'
_computing_data_collection 'Bruker FRAMBO'
_computing_data_reduction 'Bruker SAINT'
_computing_molecular_graphics 'Bruker SHELXTL'
_computing_publication_material 'Bruker SHELXTL'
_computing_structure_refinement 'Bruker SHELXTL'
_computing_structure_solution 'Bruker SHELXTL'
_diffrn_ambient_temperature 293(2)
_diffrn_measured_fraction_theta_full 0.999
_diffrn_measured_fraction_theta_max 0.999
_diffrn_measurement_device_type 'multiwire proportional'
_diffrn_measurement_method 'phi and omega scans'
_diffrn_radiation_monochromator graphite
_diffrn_radiation_source 'fine-focus sealed tube'
_diffrn_radiation_type MoK\a
_diffrn_radiation_wavelength 0.71073
_diffrn_reflns_av_R_equivalents 0.0245
_diffrn_reflns_av_sigmaI/netI 0.0336
_diffrn_reflns_limit_h_max 9
_diffrn_reflns_limit_h_min -11
_diffrn_reflns_limit_k_max 10
_diffrn_reflns_limit_k_min -7
_diffrn_reflns_limit_l_max 27
_diffrn_reflns_limit_l_min -31
_diffrn_reflns_number 4397
_diffrn_reflns_theta_full 24.99
_diffrn_reflns_theta_max 24.99
_diffrn_reflns_theta_min 3.08
_exptl_absorpt_coefficient_mu 0.409
_exptl_absorpt_correction_T_max 1.00000
_exptl_absorpt_correction_T_min 0.89944
_exptl_absorpt_correction_type multi-scan
_exptl_crystal_colour white
_exptl_crystal_density_diffrn 2.416
_exptl_crystal_density_method 'not measured'
_exptl_crystal_description block
_exptl_crystal_F_000 1584
_exptl_crystal_size_max 0.2
_exptl_crystal_size_mid 0.2
_exptl_crystal_size_min 0.2
_refine_diff_density_max 0.278
_refine_diff_density_min -0.278
_refine_diff_density_rms 0.062
_refine_ls_extinction_method none
_refine_ls_goodness_of_fit_ref 1.059
_refine_ls_hydrogen_treatment mixed
_refine_ls_matrix_type full
_refine_ls_number_parameters 235
_refine_ls_number_reflns 1949
_refine_ls_number_restraints 0
_refine_ls_restrained_S_all 1.059
_refine_ls_R_factor_all 0.0343
_refine_ls_R_factor_gt 0.0278
_refine_ls_shift/su_max 0.001
_refine_ls_shift/su_mean 0.000
_refine_ls_structure_factor_coef Fsqd
_refine_ls_weighting_details 'calc w=1/[\s^2^(Fo^2^)+(0.0366P)^2^+1.5255P] where P=(Fo^2^+2Fc^2^)/3'
_refine_ls_weighting_scheme calc
_refine_ls_wR_factor_gt 0.0698
_refine_ls_wR_factor_ref 0.0729
_reflns_number_gt 1707
_reflns_number_total 1949
_reflns_threshold_expression >2sigma(I)
_cod_data_source_file c9dt03867a2.cif
_cod_data_source_block 02_CCDC1
_cod_depositor_comments
;
The following automatic conversions were performed:

data item '_symmetry_cell_setting' value 'Monoclinic ' was changed to
'monoclinic' in accordance with the
/home/data/users/saulius/crontab/automatic-downloads/rss-feeds/RSC/lib/dictionaries/cif_core.dic
dictionary named 'cif_core.dic' version 2.4.2 last updated on
2011-04-26.

Automatic conversion script
Id: cif_fix_values 7556 2019-12-06 15:28:31Z antanas 
;
_cod_original_cell_volume 2219.5(3)
_cod_original_sg_symbol_H-M 'C 2/c'
_cod_original_formula_sum 'H8 Al4 B26 Na14 O56'
_cod_database_code 7703855

loop_
_symmetry_equiv_pos_as_xyz
'x, y, z'
'-x, y, -z+1/2'
'x+1/2, y+1/2, z'
'-x+1/2, y+1/2, -z+1/2'
'-x, -y, -z'
'x, -y, z-1/2'
'-x+1/2, -y+1/2, -z'
'x+1/2, -y+1/2, z-1/2'

loop_
_atom_site_label
_atom_site_type_symbol
_atom_site_fract_x
_atom_site_fract_y
_atom_site_fract_z
_atom_site_U_iso_or_equiv
_atom_site_adp_type
_atom_site_occupancy
_atom_site_symmetry_multiplicity
_atom_site_calc_flag
_atom_site_refinement_flags
_atom_site_disorder_assembly
_atom_site_disorder_group
Al1 Al 0.72513(6) 0.06475(7) 0.56950(2) 0.00979(17) Uani 1 1 d . . .
B1 B 0.8438(2) 0.2681(3) 0.64127(9) 0.0113(5) Uani 1 1 d . . .
B2 B 0.7315(2) -0.2613(3) 0.60131(9) 0.0113(5) Uani 1 1 d . . .
B3 B 0.9533(3) -0.3326(3) 0.56603(9) 0.0120(5) Uani 1 1 d . . .
B4 B 0.7606(2) 0.0155(3) 0.73642(8) 0.0092(5) Uani 1 1 d . . .
B5 B 0.6734(2) 0.2838(3) 0.71219(9) 0.0087(5) Uani 1 1 d . . .
B6 B 1.0000 -0.0462(4) 0.7500 0.0086(7) Uani 1 2 d S . .
B7 B 0.7519(3) -0.0481(3) 0.47228(9) 0.0127(5) Uani 1 1 d . . .
H1 H 1.009(3) 0.365(3) 0.6428(9) 0.010(7) Uiso 1 1 d . . .
H2 H 0.696(3) -0.279(4) 0.6706(11) 0.036(10) Uiso 1 1 d . . .
Na1 Na 1.0000 0.29927(14) 0.7500 0.0147(3) Uani 1 2 d S . .
Na2 Na 0.92805(9) -0.37152(10) 0.68719(3) 0.0166(2) Uani 1 1 d . . .
Na3 Na 1.04879(9) -0.04078(11) 0.62571(3) 0.0197(2) Uani 1 1 d . . .
Na4 Na 0.97348(9) 0.25851(12) 0.53124(3) 0.0235(2) Uani 1 1 d . . .
O1 O 0.94948(17) 0.36775(18) 0.65829(6) 0.0150(4) Uani 1 1 d . . .
O2 O 0.86056(14) 0.16821(18) 0.60171(5) 0.0130(3) Uani 1 1 d . . .
O3 O 0.72323(15) 0.27938(18) 0.66118(5) 0.0129(3) Uani 1 1 d . . .
O4 O 0.80426(15) 0.03453(19) 0.51229(5) 0.0158(4) Uani 1 1 d . . .
O5 O 0.58562(15) 0.19263(18) 0.56142(5) 0.0136(3) Uani 1 1 d . . .
O6 O 0.66644(15) -0.11035(18) 0.59464(5) 0.0146(3) Uani 1 1 d . . .
O7 O 0.67410(15) -0.37575(18) 0.56121(5) 0.0145(4) Uani 1 1 d . . .
O8 O 0.70641(16) -0.3350(2) 0.64984(6) 0.0153(4) Uani 1 1 d . . .
O9 O 0.88160(15) -0.24744(18) 0.59809(5) 0.0140(3) Uani 1 1 d . . .
O10 O 0.88852(16) -0.4427(2) 0.53380(6) 0.0246(4) Uani 1 1 d . . .
O11 O 0.65403(14) 0.11719(17) 0.72882(5) 0.0110(3) Uani 1 1 d . . .
O12 O 0.88903(14) 0.06065(16) 0.73038(5) 0.0101(3) Uani 1 1 d . . .
O13 O 0.72936(14) -0.13490(17) 0.75170(5) 0.0118(3) Uani 1 1 d . . .
O14 O 0.54363(14) 0.36063(16) 0.70791(5) 0.0088(3) Uani 1 1 d . . .

loop_
_atom_site_aniso_label
_atom_site_aniso_U_11
_atom_site_aniso_U_22
_atom_site_aniso_U_33
_atom_site_aniso_U_23
_atom_site_aniso_U_13
_atom_site_aniso_U_12
Al1 0.0067(3) 0.0120(3) 0.0107(3) -0.0016(3) 0.0012(2) -0.0006(3)
B1 0.0112(13) 0.0112(12) 0.0113(12) 0.0028(10) -0.0010(10) 0.0016(10)
B2 0.0091(13) 0.0122(12) 0.0127(12) -0.0020(10) 0.0009(9) -0.0007(10)
B3 0.0126(13) 0.0136(12) 0.0096(11) 0.0033(10) -0.0003(9) 0.0021(10)
B4 0.0099(13) 0.0110(12) 0.0065(11) -0.0021(10) 0.0005(9) 0.0009(10)
B5 0.0073(12) 0.0098(12) 0.0090(11) -0.0018(10) 0.0008(9) 0.0007(9)
B6 0.0083(17) 0.0054(16) 0.0121(16) 0.000 0.0001(13) 0.000
B7 0.0121(13) 0.0141(13) 0.0122(12) 0.0003(10) 0.0023(10) -0.0003(10)
Na1 0.0108(7) 0.0129(6) 0.0203(6) 0.000 -0.0001(5) 0.000
Na2 0.0163(5) 0.0156(5) 0.0177(5) -0.0015(4) -0.0008(4) -0.0020(4)
Na3 0.0188(5) 0.0199(5) 0.0198(5) 0.0050(4) -0.0023(4) -0.0034(4)
Na4 0.0167(5) 0.0355(6) 0.0187(5) 0.0080(4) 0.0039(4) 0.0018(4)
O1 0.0111(9) 0.0182(9) 0.0164(8) -0.0050(7) 0.0054(7) -0.0025(7)
O2 0.0093(8) 0.0177(8) 0.0122(7) -0.0054(7) 0.0017(6) -0.0011(6)
O3 0.0097(8) 0.0183(8) 0.0110(7) 0.0000(6) 0.0028(6) 0.0023(6)
O4 0.0127(8) 0.0227(9) 0.0121(8) -0.0060(7) 0.0023(6) -0.0042(7)
O5 0.0078(8) 0.0152(8) 0.0178(8) 0.0011(7) 0.0014(6) 0.0011(6)
O6 0.0133(8) 0.0122(8) 0.0187(8) 0.0014(6) 0.0040(6) 0.0009(6)
O7 0.0104(8) 0.0175(8) 0.0157(8) -0.0060(7) 0.0019(6) -0.0011(6)
O8 0.0169(9) 0.0161(8) 0.0131(8) 0.0005(7) 0.0024(7) 0.0011(7)
O9 0.0094(8) 0.0171(8) 0.0158(8) -0.0056(7) 0.0025(6) 0.0001(6)
O10 0.0096(9) 0.0387(11) 0.0255(9) -0.0220(8) 0.0008(7) 0.0007(7)
O11 0.0074(8) 0.0091(8) 0.0166(8) 0.0014(6) 0.0013(6) 0.0011(6)
O12 0.0061(8) 0.0082(7) 0.0162(8) 0.0031(6) 0.0013(6) 0.0008(6)
O13 0.0077(8) 0.0100(8) 0.0172(8) 0.0045(6) -0.0023(6) -0.0017(6)
O14 0.0069(8) 0.0103(7) 0.0093(7) -0.0014(6) 0.0006(6) 0.0020(6)

loop_
_atom_type_symbol
_atom_type_description
_atom_type_scat_dispersion_real
_atom_type_scat_dispersion_imag
_atom_type_scat_source
B B 0.0013 0.0007 'International Tables Vol C Tables 4.2.6.8 and 6.1.1.4'
O O 0.0106 0.0060 'International Tables Vol C Tables 4.2.6.8 and 6.1.1.4'
Al Al 0.0645 0.0514 'International Tables Vol C Tables 4.2.6.8 and 6.1.1.4'
Na Na 0.0362 0.0249 'International Tables Vol C Tables 4.2.6.8 and 6.1.1.4'
H H 0.0000 0.0000 'International Tables Vol C Tables 4.2.6.8 and 6.1.1.4'

loop_
_geom_angle_atom_site_label_1
_geom_angle_atom_site_label_2
_geom_angle_atom_site_label_3
_geom_angle
_geom_angle_site_symmetry_1
_geom_angle_site_symmetry_3
_geom_angle_publ_flag
O6 Al1 O5 106.42(8) . . ?
O6 Al1 O2 119.84(8) . . ?
O5 Al1 O2 109.00(8) . . ?
O6 Al1 O4 112.78(8) . . ?
O5 Al1 O4 112.18(8) . . ?
O2 Al1 O4 96.52(7) . . ?
O6 Al1 Na4 117.47(6) . 7_656 ?
O5 Al1 Na4 41.86(5) . 7_656 ?
O2 Al1 Na4 121.52(6) . 7_656 ?
O4 Al1 Na4 70.97(6) . 7_656 ?
O3 B1 O2 120.3(2) . . ?
O3 B1 O1 120.2(2) . . ?
O2 B1 O1 119.3(2) . . ?
O6 B2 O8 112.41(18) . . ?
O6 B2 O9 111.46(18) . . ?
O8 B2 O9 108.22(17) . . ?
O6 B2 O7 109.41(18) . . ?
O8 B2 O7 105.49(17) . . ?
O9 B2 O7 109.66(17) . . ?
O6 B2 Na2 128.70(15) . . ?
O8 B2 Na2 49.76(10) . . ?
O9 B2 Na2 58.47(10) . . ?
O7 B2 Na2 121.46(14) . . ?
O6 B2 Na4 61.60(11) . 3_445 ?
O8 B2 Na4 111.57(14) . 3_445 ?
O9 B2 Na4 138.88(14) . 3_445 ?
O7 B2 Na4 49.58(9) . 3_445 ?
Na2 B2 Na4 159.66(9) . 3_445 ?
O6 B2 Na3 115.90(14) . 3_445 ?
O8 B2 Na3 49.53(10) . 3_445 ?
O9 B2 Na3 132.50(14) . 3_445 ?
O7 B2 Na3 57.36(10) . 3_445 ?
Na2 B2 Na3 88.20(7) . 3_445 ?
Na4 B2 Na3 71.68(6) 3_445 3_445 ?
O5 B3 O9 122.3(2) 3_545 . ?
O5 B3 O10 117.7(2) 3_545 . ?
O9 B3 O10 119.8(2) . . ?
O5 B3 Na4 64.05(11) 3_545 5_756 ?
O9 B3 Na4 130.00(16) . 5_756 ?
O10 B3 Na4 73.86(12) . 5_756 ?
O12 B4 O11 122.5(2) . . ?
O12 B4 O13 122.0(2) . . ?
O11 B4 O13 115.57(19) . . ?
O12 B4 Na2 129.01(14) . 4_656 ?
O11 B4 Na2 52.18(10) . 4_656 ?
O13 B4 Na2 85.89(12) . 4_656 ?
O14 B5 O3 107.24(17) . . ?
O14 B5 O13 112.69(17) . 4_656 ?
O3 B5 O13 110.98(17) . 4_656 ?
O14 B5 O11 108.20(17) . . ?
O3 B5 O11 107.87(17) . . ?
O13 B5 O11 109.69(17) 4_656 . ?
O14 B5 Na2 55.30(10) . 3_455 ?
O3 B5 Na2 96.59(12) . 3_455 ?
O13 B5 Na2 152.42(14) 4_656 3_455 ?
O11 B5 Na2 60.13(10) . 3_455 ?
O14 B5 Na3 51.96(9) . 3_455 ?
O3 B5 Na3 56.36(10) . 3_455 ?
O13 B5 Na3 119.67(14) 4_656 3_455 ?
O11 B5 Na3 130.62(14) . 3_455 ?
Na2 B5 Na3 74.70(6) 3_455 3_455 ?
O14 B6 O14 114.7(2) 4_646 3_545 ?
O14 B6 O12 108.17(8) 4_646 2_756 ?
O14 B6 O12 109.85(8) 3_545 2_756 ?
O14 B6 O12 109.85(8) 4_646 . ?
O14 B6 O12 108.17(8) 3_545 . ?
O12 B6 O12 105.7(2) 2_756 . ?
O14 B6 Na1 122.64(12) 4_646 . ?
O14 B6 Na1 122.64(12) 3_545 . ?
O12 B6 Na1 52.85(11) 2_756 . ?
O12 B6 Na1 52.85(11) . . ?
O4 B7 O7 124.3(2) . 7_646 ?
O4 B7 O10 116.73(19) . 7_646 ?
O7 B7 O10 118.9(2) 7_646 7_646 ?
O12 Na1 O13 75.77(5) 2_756 3 ?
O12 Na1 O13 130.72(6) 2_756 4_656 ?
O13 Na1 O13 152.68(9) 3 4_656 ?
O12 Na1 O1 85.54(5) 2_756 2_756 ?
O13 Na1 O1 78.36(5) 3 2_756 ?
O13 Na1 O1 95.36(5) 4_656 2_756 ?
O12 Na1 B6 30.59(4) 2_756 . ?
O13 Na1 B6 103.66(4) 3 . ?
O13 Na1 B6 103.66(5) 4_656 . ?
O1 Na1 B6 103.26(4) 2_756 . ?
O12 Na1 Na2 122.01(4) 2_756 2_766 ?
O13 Na1 Na2 67.27(4) 3 2_766 ?
O13 Na1 Na2 89.32(5) 4_656 2_766 ?
O1 Na1 Na2 45.19(4) 2_756 2_766 ?
B6 Na1 Na2 147.510(18) . 2_766 ?
O12 Na1 Na2 157.22(4) 2_756 1_565 ?
O13 Na1 Na2 89.32(5) 3 1_565 ?
O13 Na1 Na2 67.27(4) 4_656 1_565 ?
O1 Na1 Na2 108.53(5) 2_756 1_565 ?
B6 Na1 Na2 147.510(18) . 1_565 ?
Na2 Na1 Na2 64.98(4) 2_766 1_565 ?
O14 Na2 O1 144.57(7) 3_545 1_545 ?
O14 Na2 O8 114.94(6) 3_545 . ?
O1 Na2 O8 95.07(7) 1_545 . ?
O14 Na2 O11 90.53(5) 3_545 4_646 ?
O1 Na2 O11 107.92(6) 1_545 4_646 ?
O8 Na2 O11 91.42(6) . 4_646 ?
O14 Na2 O11 59.85(5) 3_545 3_545 ?
O1 Na2 O11 90.53(6) 1_545 3_545 ?
O8 Na2 O11 174.40(7) . 3_545 ?
O11 Na2 O11 86.71(6) 4_646 3_545 ?
O14 Na2 O9 85.98(5) 3_545 . ?
O1 Na2 O9 95.43(6) 1_545 . ?
O8 Na2 O9 57.78(5) . . ?
O11 Na2 O9 143.20(6) 4_646 . ?
O11 Na2 O9 121.88(6) 3_545 . ?
O14 Na2 B5 30.81(6) 3_545 3_545 ?
O1 Na2 B5 114.62(7) 1_545 3_545 ?
O8 Na2 B5 143.66(7) . 3_545 ?
O11 Na2 B5 98.33(6) 4_646 3_545 ?
O11 Na2 B5 31.94(6) 3_545 3_545 ?
O9 Na2 B5 97.13(6) . 3_545 ?
O14 Na2 B4 115.51(6) 3_545 4_646 ?
O1 Na2 B4 89.94(7) 1_545 4_646 ?
O8 Na2 B4 73.49(6) . 4_646 ?
O11 Na2 B4 26.45(6) 4_646 4_646 ?
O11 Na2 B4 106.44(6) 3_545 4_646 ?
O9 Na2 B4 131.24(6) . 4_646 ?
B5 Na2 B4 124.18(7) 3_545 4_646 ?
O14 Na2 B2 101.72(6) 3_545 . ?
O1 Na2 B2 96.32(7) 1_545 . ?
O8 Na2 B2 28.09(6) . . ?
O11 Na2 B2 117.26(7) 4_646 . ?
O11 Na2 B2 151.17(7) 3_545 . ?
O9 Na2 B2 29.70(6) . . ?
B5 Na2 B2 122.55(7) 3_545 . ?
B4 Na2 B2 101.55(7) 4_646 . ?
O14 Na2 Na1 120.33(5) 3_545 1_545 ?
O1 Na2 Na1 49.66(4) 1_545 1_545 ?
O8 Na2 Na1 118.93(5) . 1_545 ?
O11 Na2 Na1 65.03(4) 4_646 1_545 ?
O11 Na2 Na1 64.93(4) 3_545 1_545 ?
O9 Na2 Na1 145.03(5) . 1_545 ?
B5 Na2 Na1 96.78(5) 3_545 1_545 ?
B4 Na2 Na1 61.14(5) 4_646 1_545 ?
B2 Na2 Na1 137.94(5) . 1_545 ?
O14 Na2 Na3 41.71(4) 3_545 . ?
O1 Na2 Na3 123.71(5) 1_545 . ?
O8 Na2 Na3 92.44(5) . . ?
O11 Na2 Na3 127.58(5) 4_646 . ?
O11 Na2 Na3 84.55(4) 3_545 . ?
O9 Na2 Na3 45.38(4) . . ?
B5 Na2 Na3 54.20(5) 3_545 . ?
B4 Na2 Na3 145.00(6) 4_646 . ?
B2 Na2 Na3 68.36(5) . . ?
Na1 Na2 Na3 147.27(3) 1_545 . ?
O14 Na2 Na2 67.30(4) 3_545 2_756 ?
O1 Na2 Na2 105.56(4) 1_545 2_756 ?
O8 Na2 Na2 134.20(6) . 2_756 ?
O11 Na2 Na2 43.59(4) 4_646 2_756 ?
O11 Na2 Na2 43.30(4) 3_545 2_756 ?
O9 Na2 Na2 153.25(4) . 2_756 ?
B5 Na2 Na2 59.24(5) 3_545 2_756 ?
B4 Na2 Na2 66.27(5) 4_646 2_756 ?
B2 Na2 Na2 154.57(6) . 2_756 ?
Na1 Na2 Na2 57.510(18) 1_545 2_756 ?
Na3 Na2 Na2 108.07(3) . 2_756 ?
O14 Na3 O8 93.71(6) 3_545 3 ?
O14 Na3 O3 58.78(5) 3_545 3_545 ?
O8 Na3 O3 84.87(6) 3 3_545 ?
O14 Na3 O7 148.14(6) 3_545 3 ?
O8 Na3 O7 56.70(5) 3 3 ?
O3 Na3 O7 102.96(6) 3_545 3 ?
O14 Na3 O5 106.79(5) 3_545 3_545 ?
O8 Na3 O5 128.23(6) 3 3_545 ?
O3 Na3 O5 67.98(5) 3_545 3_545 ?
O7 Na3 O5 86.59(5) 3 3_545 ?
O14 Na3 B5 29.11(6) 3_545 3_545 ?
O8 Na3 B5 85.51(7) 3 3_545 ?
O3 Na3 B5 30.12(6) 3_545 3_545 ?
O7 Na3 B5 126.13(7) 3 3_545 ?
O5 Na3 B5 90.30(6) 3_545 3_545 ?
O14 Na3 B2 121.38(7) 3_545 3 ?
O8 Na3 B2 27.73(6) 3 3 ?
O3 Na3 B2 98.07(6) 3_545 3 ?
O7 Na3 B2 29.55(6) 3 3 ?
O5 Na3 B2 111.98(6) 3_545 3 ?
B5 Na3 B2 109.04(7) 3_545 3 ?
O14 Na3 Na2 41.28(4) 3_545 . ?
O8 Na3 Na2 134.02(5) 3 . ?
O3 Na3 Na2 65.39(4) 3_545 . ?
O7 Na3 Na2 159.35(5) 3 . ?
O5 Na3 Na2 73.34(4) 3_545 . ?
B5 Na3 Na2 51.09(5) 3_545 . ?
B2 Na3 Na2 160.09(6) 3 . ?
O7 Na4 O5 122.41(6) 3 7_656 ?
O7 Na4 O10 134.58(6) 3 1_565 ?
O5 Na4 O10 79.45(6) 7_656 1_565 ?
O7 Na4 O6 56.13(5) 3 3 ?
O5 Na4 O6 130.38(6) 7_656 3 ?
O10 Na4 O6 79.09(5) 1_565 3 ?
O7 Na4 O10 91.87(6) 3 5_756 ?
O5 Na4 O10 52.50(5) 7_656 5_756 ?
O10 Na4 O10 69.90(6) 1_565 5_756 ?
O6 Na4 O10 78.15(5) 3 5_756 ?
O7 Na4 B3 98.44(7) 3 5_756 ?
O5 Na4 B3 28.78(6) 7_656 5_756 ?
O10 Na4 B3 85.18(7) 1_565 5_756 ?
O6 Na4 B3 105.21(7) 3 5_756 ?
O10 Na4 B3 28.95(6) 5_756 5_756 ?
O7 Na4 B2 28.98(6) 3 3 ?
O5 Na4 B2 136.72(6) 7_656 3 ?
O10 Na4 B2 106.91(7) 1_565 3 ?
O6 Na4 B2 27.83(6) 3 3 ?
O10 Na4 B2 88.64(6) 5_756 3 ?
B3 Na4 B2 107.99(7) 5_756 3 ?
O7 Na4 Al1 149.61(5) 3 7_656 ?
O5 Na4 Al1 27.78(4) 7_656 7_656 ?
O10 Na4 Al1 57.22(4) 1_565 7_656 ?
O6 Na4 Al1 129.34(5) 3 7_656 ?
O10 Na4 Al1 64.42(4) 5_756 7_656 ?
B3 Na4 Al1 51.59(5) 5_756 7_656 ?
B2 Na4 Al1 151.66(6) 3 7_656 ?
B1 O1 Na2 125.87(14) . 1_565 ?
B1 O2 Al1 122.93(14) . . ?
B1 O3 B5 136.66(18) . . ?
B1 O3 Na3 121.46(13) . 3_455 ?
B5 O3 Na3 93.52(12) . 3_455 ?
B7 O4 Al1 125.29(14) . . ?
B3 O5 Al1 131.35(15) 3_455 . ?
B3 O5 Na4 87.17(12) 3_455 7_656 ?
Al1 O5 Na4 110.36(7) . 7_656 ?
B3 O5 Na3 84.45(13) 3_455 3_455 ?
Al1 O5 Na3 122.78(7) . 3_455 ?
Na4 O5 Na3 114.96(6) 7_656 3_455 ?
B2 O6 Al1 129.79(14) . . ?
B2 O6 Na4 90.57(13) . 3_445 ?
Al1 O6 Na4 110.66(7) . 3_445 ?
B7 O7 B2 124.38(18) 7_646 . ?
B7 O7 Na4 119.22(14) 7_646 3_445 ?
B2 O7 Na4 101.44(12) . 3_445 ?
B7 O7 Na3 119.18(14) 7_646 3_445 ?
B2 O7 Na3 93.09(11) . 3_445 ?
Na4 O7 Na3 92.49(6) 3_445 3_445 ?
B2 O8 Na2 102.15(13) . . ?
B2 O8 Na3 102.75(13) . 3_445 ?
Na2 O8 Na3 126.18(8) . 3_445 ?
B3 O9 B2 124.25(17) . . ?
B3 O9 Na2 106.82(13) . . ?
B2 O9 Na2 91.84(11) . . ?
B3 O10 B7 121.72(18) . 7_646 ?
B3 O10 Na4 120.85(14) . 1_545 ?
B7 O10 Na4 105.21(13) 7_646 1_545 ?
B3 O10 Na4 77.19(13) . 5_756 ?
B7 O10 Na4 119.80(14) 7_646 5_756 ?
Na4 O10 Na4 110.10(6) 1_545 5_756 ?
B4 O11 B5 121.26(17) . . ?
B4 O11 Na2 101.37(12) . 4_656 ?
B5 O11 Na2 107.09(11) . 4_656 ?
B4 O11 Na2 140.66(14) . 3_455 ?
B5 O11 Na2 87.93(11) . 3_455 ?
Na2 O11 Na2 93.11(5) 4_656 3_455 ?
B4 O12 B6 118.20(16) . . ?
B4 O13 B5 117.75(17) . 4_646 ?
B4 O13 Na1 116.92(13) . 3_445 ?
B5 O13 Na1 119.66(12) 4_646 3_445 ?
B5 O14 B6 119.68(13) . 3_455 ?
B5 O14 Na2 93.90(12) . 3_455 ?
B6 O14 Na2 117.85(12) 3_455 3_455 ?
B5 O14 Na3 98.93(11) . 3_455 ?
B6 O14 Na3 123.41(13) 3_455 3_455 ?
Na2 O14 Na3 97.01(6) 3_455 3_455 ?

loop_
_geom_bond_atom_site_label_1
_geom_bond_atom_site_label_2
_geom_bond_distance
_geom_bond_site_symmetry_2
_geom_bond_publ_flag
Al1 O6 1.7368(16) . ?
Al1 O5 1.7598(16) . ?
Al1 O2 1.7745(16) . ?
Al1 O4 1.7756(15) . ?
Al1 Na4 3.5399(11) 7_656 ?
B1 O3 1.349(3) . ?
B1 O2 1.364(3) . ?
B1 O1 1.396(3) . ?
B2 O6 1.433(3) . ?
B2 O8 1.465(3) . ?
B2 O9 1.508(3) . ?
B2 O7 1.517(3) . ?
B2 Na2 3.043(3) . ?
B2 Na4 3.069(3) 3_445 ?
B2 Na3 3.072(3) 3_445 ?
B3 O5 1.349(3) 3_545 ?
B3 O9 1.354(3) . ?
B3 O10 1.389(3) . ?
B3 Na4 2.799(3) 5_756 ?
B4 O12 1.355(3) . ?
B4 O11 1.368(3) . ?
B4 O13 1.373(3) . ?
B4 Na2 3.011(2) 4_656 ?
B5 O14 1.443(3) . ?
B5 O3 1.473(3) . ?
B5 O13 1.481(3) 4_656 ?
B5 O11 1.488(3) . ?
B5 Na2 2.811(3) 3_455 ?
B5 Na3 2.930(3) 3_455 ?
B6 O14 1.455(2) 4_646 ?
B6 O14 1.455(2) 3_545 ?
B6 O12 1.491(2) 2_756 ?
B6 O12 1.491(2) . ?
B6 Na1 2.911(4) . ?
B7 O4 1.343(3) . ?
B7 O7 1.354(3) 7_646 ?
B7 O10 1.399(3) 7_646 ?
Na1 O12 2.3355(17) 2_756 ?
Na1 O13 2.3486(15) 3 ?
Na1 O13 2.3486(15) 4_656 ?
Na1 O1 2.5152(16) 2_756 ?
Na1 Na2 3.2883(14) 2_766 ?
Na1 Na2 3.2883(13) 1_565 ?
Na2 O14 2.3162(16) 3_545 ?
Na2 O1 2.3410(18) 1_545 ?
Na2 O8 2.3763(18) . ?
Na2 O11 2.4263(16) 4_646 ?
Na2 O11 2.4392(16) 3_545 ?
Na2 O9 2.5950(17) . ?
Na2 B5 2.811(3) 3_545 ?
Na2 B4 3.011(2) 4_646 ?
Na2 Na1 3.2883(13) 1_545 ?
Na2 Na3 3.4843(12) . ?
Na2 Na2 3.5326(17) 2_756 ?
Na3 O14 2.3357(16) 3_545 ?
Na3 O8 2.3960(19) 3 ?
Na3 O3 2.4439(17) 3_545 ?
Na3 O7 2.5907(17) 3 ?
Na3 O5 2.8585(17) 3_545 ?
Na3 B5 2.930(3) 3_545 ?
Na3 B2 3.072(3) 3 ?
Na4 O7 2.3841(17) 3 ?
Na4 O5 2.5197(17) 7_656 ?
Na4 O10 2.658(2) 1_565 ?
Na4 O6 2.7002(18) 3 ?
Na4 O10 2.757(2) 5_756 ?
Na4 B3 2.799(3) 5_756 ?
Na4 B2 3.069(3) 3 ?
Na4 Al1 3.5399(11) 7_656 ?
O1 Na2 2.3410(18) 1_565 ?
O3 Na3 2.4439(17) 3_455 ?
O5 B3 1.349(3) 3_455 ?
O5 Na4 2.5197(17) 7_656 ?
O5 Na3 2.8585(17) 3_455 ?
O6 Na4 2.7002(18) 3_445 ?
O7 B7 1.354(3) 7_646 ?
O7 Na4 2.3841(17) 3_445 ?
O7 Na3 2.5907(17) 3_445 ?
O8 Na3 2.3960(19) 3_445 ?
O10 B7 1.399(3) 7_646 ?
O10 Na4 2.658(2) 1_545 ?
O10 Na4 2.757(2) 5_756 ?
O11 Na2 2.4263(16) 4_656 ?
O11 Na2 2.4392(16) 3_455 ?
O13 B5 1.481(3) 4_646 ?
O13 Na1 2.3486(15) 3_445 ?
O14 B6 1.455(2) 3_455 ?
O14 Na2 2.3162(16) 3_455 ?
O14 Na3 2.3357(16) 3_455 ?
